data_4125742
loop_
_publ_author_name
'Kumarasamy, Elango'
'Raghunathan, Ramya'
'Kandappa, Sunil Kumar'
'Sreenithya, A.'
'Jockusch, Steffen'
'Sunoj, Raghavan B.'
'Sivaguru, J.'

_publ_section_title
;
 Transposed Patern\`o-B\"uchi Reaction.
;
_journal_issue 2
_journal_name_full 'Journal of the American Chemical Society'
_journal_page_first 655
_journal_page_last 662
_journal_paper_doi 10.1021/jacs.6b05936
_journal_volume 139
_journal_year 2017
_chemical_absolute_configuration ad
_chemical_formula_moiety 'C17 H21 N O'
_chemical_formula_sum 'C17 H21 N O'
_chemical_formula_weight 255.35
_chemical_name_systematic
;
 ?
;
_space_group_crystal_system orthorhombic
_space_group_IT_number 19
_space_group_name_Hall 'P 2ac 2ab'
_space_group_name_H-M_alt 'P 21 21 21'
_symmetry_space_group_name_Hall 'P 2ac 2ab'
_symmetry_space_group_name_H-M 'P 21 21 21'
_atom_sites_solution_hydrogens geom
_atom_sites_solution_primary direct
_audit_creation_date 2015-04-02
_audit_creation_method
;
Olex2 1.2
(compiled 2015.01.26 svn.r3150 for OlexSys, GUI svn.r4998)
;
_cell_angle_alpha 90
_cell_angle_beta 90
_cell_angle_gamma 90
_cell_formula_units_Z 4
_cell_length_a 8.5255(2)
_cell_length_b 12.7647(4)
_cell_length_c 13.2058(4)
_cell_measurement_reflns_used 5501
_cell_measurement_temperature 100
_cell_measurement_theta_max 66.47
_cell_measurement_theta_min 4.819
_cell_volume 1437.13(7)
_computing_cell_refinement 'SAINT v7.68A (Bruker, 2009)'
_computing_data_reduction 'SAINT v7.68A (Bruker, 2009)'
_computing_molecular_graphics 'Olex2 (Dolomanov et al., 2009)'
_computing_publication_material 'Olex2 (Dolomanov et al., 2009)'
_computing_structure_refinement 'XL (Sheldrick, 2008)'
_computing_structure_solution 'XS (Sheldrick, 2008)'
_diffrn_ambient_temperature 100
_diffrn_measured_fraction_theta_full 0.972
_diffrn_measured_fraction_theta_max 0.999
_diffrn_measurement_device_type 'Bruker APEX-II CCD'
_diffrn_measurement_method '\f and \w scans'
_diffrn_radiation_monochromator graphite
_diffrn_radiation_type CuK\a
_diffrn_radiation_wavelength 1.54178
_diffrn_reflns_av_R_equivalents 0.0264
_diffrn_reflns_av_unetI/netI 0.0202
_diffrn_reflns_Laue_measured_fraction_full 0.972
_diffrn_reflns_Laue_measured_fraction_max 0.999
_diffrn_reflns_limit_h_max 10
_diffrn_reflns_limit_h_min -9
_diffrn_reflns_limit_k_max 13
_diffrn_reflns_limit_k_min -15
_diffrn_reflns_limit_l_max 15
_diffrn_reflns_limit_l_min -15
_diffrn_reflns_number 10687
_diffrn_reflns_point_group_measured_fraction_full 0.965
_diffrn_reflns_point_group_measured_fraction_max 0.993
_diffrn_reflns_theta_full 67.679
_diffrn_reflns_theta_max 66.580
_diffrn_reflns_theta_min 4.818
_diffrn_standards_number 0
_exptl_absorpt_coefficient_mu 0.562
_exptl_absorpt_correction_T_max 0.7528
_exptl_absorpt_correction_T_min 0.6953
_exptl_absorpt_correction_type multi-scan
_exptl_absorpt_process_details
;
SADABS-2008/1 (Bruker,2008) was used for absorption correction.
wR2(int) was 0.0538 before and 0.0389 after correction.
The Ratio of minimum to maximum transmission is 0.9236.
The \l/2 correction factor is 0.0015.
;
_exptl_crystal_colour 'clear colourless'
_exptl_crystal_colour_lustre clear
_exptl_crystal_colour_primary colourless
_exptl_crystal_density_diffrn 1.180
_exptl_crystal_description plate
_exptl_crystal_F_000 552
_exptl_crystal_size_max 0.196
_exptl_crystal_size_mid 0.104
_exptl_crystal_size_min 0.022
_refine_diff_density_max 0.116
_refine_diff_density_min -0.126
_refine_diff_density_rms 0.027
_refine_ls_abs_structure_details
;
 Flack x determined using 974 quotients [(I+)-(I-)]/[(I+)+(I-)]
 (Parsons, Flack and Wagner, Acta Cryst. B69 (2013) 249-259).
;
_refine_ls_abs_structure_Flack 0.01(11)
_refine_ls_extinction_method none
_refine_ls_goodness_of_fit_ref 1.056
_refine_ls_hydrogen_treatment constr
_refine_ls_matrix_type full
_refine_ls_number_parameters 175
_refine_ls_number_reflns 2514
_refine_ls_number_restraints 0
_refine_ls_restrained_S_all 1.056
_refine_ls_R_factor_all 0.0292
_refine_ls_R_factor_gt 0.0273
_refine_ls_shift/su_max 0.000
_refine_ls_shift/su_mean 0.000
_refine_ls_structure_factor_coef Fsqd
_refine_ls_weighting_details 'w=1/[\s^2^(Fo^2^)+(0.0347P)^2^+0.2237P] where P=(Fo^2^+2Fc^2^)/3'
_refine_ls_weighting_scheme calc
_refine_ls_wR_factor_gt 0.0684
_refine_ls_wR_factor_ref 0.0697
_reflns_Friedel_coverage 0.709
_reflns_Friedel_fraction_full 0.955
_reflns_Friedel_fraction_max 0.985
_reflns_number_gt 2400
_reflns_number_total 2514
_reflns_threshold_expression 'I > 2\s(I)'
_cod_data_source_file ja6b05936_si_001.cif
_cod_data_source_block 4R,5R,7R-2b
_cod_database_code 4125742
_shelxl_version_number 2014-3
_shelx_space_group_comment
;
The symmetry employed for this shelxl refinement is uniquely defined
by the following loop, which should always be used as a source of
symmetry information in preference to the above space-group names.
They are only intended as comments.
;
_shelx_estimated_absorpt_t_max 0.988
_shelx_estimated_absorpt_t_min 0.898
_olex2_refinement_description
;
1. Fixed Uiso
 At 1.2 times of:
  All C(H) groups, All C(H,H) groups
 At 1.5 times of:
  All C(H,H,H) groups
2.a Ternary CH refined with riding coordinates:
 C5(H5), C4(H4), C7(H7)
2.b Secondary CH2 refined with riding coordinates:
 C6(H6A,H6B), C8(H8A,H8B), C9(H9A,H9B)
2.c Aromatic/amide H refined with riding coordinates:
 C14(H14), C13(H13), C15(H15)
2.d Idealised Me refined as rotating group:
 C18(H18A,H18B,H18C), C17(H17A,H17B,H17C), C16(H16A,H16B,H16C)
;
_olex2_date_sample_data_collection 'Nov 16, 2012'
_olex2_date_sample_submission 'Nov 16, 2012'
_olex2_submission_special_instructions 'No special instructions were received'

loop_
_space_group_symop_operation_xyz
'x, y, z'
'x+1/2, -y+1/2, -z'
'-x, y+1/2, -z+1/2'
'-x+1/2, -y, z+1/2'

loop_
_atom_site_label
_atom_site_type_symbol
_atom_site_fract_x
_atom_site_fract_y
_atom_site_fract_z
_atom_site_U_iso_or_equiv
_atom_site_adp_type
_atom_site_occupancy
_atom_site_site_symmetry_order
_atom_site_calc_flag
_atom_site_refinement_flags_posn
O1 O 0.11943(17) -0.45102(10) -0.79212(10) 0.0364(3) Uani 1 1 d .
N1 N 0.00672(16) -0.33331(10) -0.68305(10) 0.0207(3) Uani 1 1 d .
C14 C -0.0789(2) -0.51856(15) -0.42817(14) 0.0357(4) Uani 1 1 d .
H14 H -0.0995 -0.5575 -0.3683 0.043 Uiso 1 1 calc R
C13 C 0.0738(2) -0.49723(15) -0.45540(13) 0.0318(4) Uani 1 1 d .
H13 H 0.1576 -0.5236 -0.4154 0.038 Uiso 1 1 calc R
C12 C 0.1064(2) -0.43729(14) -0.54098(13) 0.0250(4) Uani 1 1 d .
C11 C -0.0190(2) -0.40132(13) -0.59880(12) 0.0207(3) Uani 1 1 d .
C2 C 0.0765(2) -0.36201(13) -0.77131(13) 0.0260(4) Uani 1 1 d .
C3 C 0.0969(2) -0.26464(14) -0.83803(14) 0.0322(4) Uani 1 1 d .
C18 C 0.2645(3) -0.22452(16) -0.82221(17) 0.0409(5) Uani 1 1 d .
H18A H 0.2795 -0.2061 -0.7508 0.061 Uiso 1 1 calc GR
H18B H 0.2818 -0.1624 -0.8644 0.061 Uiso 1 1 calc GR
H18C H 0.3393 -0.2793 -0.8413 0.061 Uiso 1 1 calc GR
C15 C -0.2025(2) -0.48381(15) -0.48718(14) 0.0316(4) Uani 1 1 d .
H15 H -0.3072 -0.4997 -0.4679 0.038 Uiso 1 1 calc R
C10 C -0.17478(19) -0.42611(13) -0.57413(13) 0.0244(4) Uani 1 1 d .
C5 C -0.04196(19) -0.22327(13) -0.67902(13) 0.0234(4) Uani 1 1 d .
H5 H 0.0123 -0.1790 -0.6273 0.028 Uiso 1 1 calc R
C4 C -0.0199(2) -0.18912(13) -0.79061(13) 0.0290(4) Uani 1 1 d .
H4 H 0.0108 -0.1139 -0.7981 0.035 Uiso 1 1 calc R
C6 C -0.1982(2) -0.20856(16) -0.80595(15) 0.0381(5) Uani 1 1 d .
H6A H -0.2524 -0.1514 -0.8425 0.046 Uiso 1 1 calc R
H6B H -0.2229 -0.2775 -0.8363 0.046 Uiso 1 1 calc R
C7 C -0.2206(2) -0.20478(14) -0.69037(14) 0.0309(4) Uani 1 1 d .
H7 H -0.2433 -0.1306 -0.6708 0.037 Uiso 1 1 calc R
C8 C -0.3413(2) -0.27473(16) -0.63925(17) 0.0381(5) Uani 1 1 d .
H8A H -0.4444 -0.2623 -0.6716 0.046 Uiso 1 1 calc R
H8B H -0.3503 -0.2533 -0.5674 0.046 Uiso 1 1 calc R
C9 C -0.3063(2) -0.39259(15) -0.64294(16) 0.0339(4) Uani 1 1 d .
H9A H -0.4024 -0.4315 -0.6241 0.041 Uiso 1 1 calc R
H9B H -0.2792 -0.4121 -0.7134 0.041 Uiso 1 1 calc R
C17 C 0.0659(3) -0.29033(17) -0.94886(14) 0.0483(6) Uani 1 1 d .
H17A H 0.0784 -0.2268 -0.9898 0.072 Uiso 1 1 calc GR
H17B H -0.0412 -0.3171 -0.9563 0.072 Uiso 1 1 calc GR
H17C H 0.1407 -0.3436 -0.9718 0.072 Uiso 1 1 calc GR
C16 C 0.2733(2) -0.41237(16) -0.56914(16) 0.0351(4) Uani 1 1 d .
H16A H 0.2857 -0.3363 -0.5757 0.053 Uiso 1 1 calc GR
H16B H 0.2990 -0.4461 -0.6337 0.053 Uiso 1 1 calc GR
H16C H 0.3440 -0.4384 -0.5163 0.053 Uiso 1 1 calc GR

loop_
_atom_site_aniso_label
_atom_site_aniso_U_11
_atom_site_aniso_U_22
_atom_site_aniso_U_33
_atom_site_aniso_U_23
_atom_site_aniso_U_13
_atom_site_aniso_U_12
O1 0.0540(8) 0.0242(7) 0.0309(7) 0.0020(5) 0.0180(6) 0.0067(6)
N1 0.0229(6) 0.0208(6) 0.0184(7) 0.0011(5) 0.0009(5) 0.0012(5)
C14 0.0546(12) 0.0321(10) 0.0203(8) 0.0026(8) 0.0051(9) -0.0128(9)
C13 0.0422(10) 0.0284(10) 0.0248(9) 0.0033(7) -0.0093(8) -0.0035(8)
C12 0.0252(8) 0.0234(9) 0.0265(9) 0.0001(7) -0.0017(7) -0.0005(7)
C11 0.0250(8) 0.0211(8) 0.0161(8) -0.0015(6) 0.0016(6) -0.0015(7)
C2 0.0303(9) 0.0250(9) 0.0228(8) 0.0020(7) 0.0051(7) 0.0010(7)
C3 0.0472(11) 0.0253(9) 0.0241(9) 0.0054(7) 0.0075(8) 0.0009(8)
C18 0.0470(12) 0.0309(10) 0.0450(11) 0.0102(9) 0.0192(10) 0.0002(9)
C15 0.0335(9) 0.0298(9) 0.0315(10) -0.0053(8) 0.0132(8) -0.0095(8)
C10 0.0236(8) 0.0234(9) 0.0262(9) -0.0055(7) 0.0027(7) -0.0021(7)
C5 0.0253(8) 0.0205(8) 0.0245(8) 0.0001(7) 0.0003(7) 0.0013(7)
C4 0.0420(10) 0.0211(8) 0.0238(9) 0.0035(7) -0.0003(8) 0.0012(7)
C6 0.0440(11) 0.0333(10) 0.0370(11) 0.0061(9) -0.0137(9) 0.0054(8)
C7 0.0284(9) 0.0280(9) 0.0363(11) 0.0002(8) -0.0039(8) 0.0061(7)
C8 0.0211(9) 0.0382(11) 0.0551(13) 0.0013(10) -0.0018(9) 0.0037(8)
C9 0.0223(9) 0.0341(10) 0.0452(12) -0.0012(9) -0.0043(8) -0.0031(8)
C17 0.0884(18) 0.0332(11) 0.0232(10) 0.0056(8) 0.0119(11) 0.0026(11)
C16 0.0214(9) 0.0403(11) 0.0435(11) 0.0072(9) -0.0054(8) 0.0016(8)

loop_
_atom_type_symbol
_atom_type_description
_atom_type_scat_dispersion_real
_atom_type_scat_dispersion_imag
_atom_type_scat_source
C C 0.0181 0.0091 'International Tables Vol C Tables 4.2.6.8 and 6.1.1.4'
H H 0.0000 0.0000 'International Tables Vol C Tables 4.2.6.8 and 6.1.1.4'
N N 0.0311 0.0180 'International Tables Vol C Tables 4.2.6.8 and 6.1.1.4'
O O 0.0492 0.0322 'International Tables Vol C Tables 4.2.6.8 and 6.1.1.4'

loop_
_geom_angle_atom_site_label_1
_geom_angle_atom_site_label_2
_geom_angle_atom_site_label_3
_geom_angle
C11 N1 C5 120.73(13)
C2 N1 C11 124.85(13)
C2 N1 C5 114.42(13)
C13 C14 H14 119.7
C13 C14 C15 120.61(16)
C15 C14 H14 119.7
C14 C13 H13 119.7
C14 C13 C12 120.62(17)
C12 C13 H13 119.7
C13 C12 C16 120.37(16)
C11 C12 C13 118.22(16)
C11 C12 C16 121.41(15)
C12 C11 N1 120.68(15)
C12 C11 C10 121.68(15)
C10 C11 N1 117.57(15)
O1 C2 N1 124.98(15)
O1 C2 C3 126.10(16)
N1 C2 C3 108.90(14)
C18 C3 C2 107.35(16)
C4 C3 C2 101.72(14)
C4 C3 C18 110.02(16)
C4 C3 C17 114.76(18)
C17 C3 C2 110.98(16)
C17 C3 C18 111.39(18)
C3 C18 H18A 109.5
C3 C18 H18B 109.5
C3 C18 H18C 109.5
H18A C18 H18B 109.5
H18A C18 H18C 109.5
H18B C18 H18C 109.5
C14 C15 H15 119.7
C14 C15 C10 120.51(16)
C10 C15 H15 119.7
C11 C10 C9 120.03(16)
C15 C10 C11 118.28(16)
C15 C10 C9 121.67(16)
N1 C5 H5 115.8
N1 C5 C4 101.59(13)
N1 C5 C7 114.90(14)
C4 C5 H5 115.8
C7 C5 H5 115.8
C7 C5 C4 89.11(14)
C3 C4 C5 107.04(14)
C3 C4 H4 113.4
C3 C4 C6 119.05(16)
C5 C4 H4 113.4
C5 C4 C6 87.72(14)
C6 C4 H4 113.4
C4 C6 H6A 113.8
C4 C6 H6B 113.8
H6A C6 H6B 111.0
C7 C6 C4 89.25(14)
C7 C6 H6A 113.8
C7 C6 H6B 113.8
C5 C7 H7 108.0
C6 C7 C5 88.25(14)
C6 C7 H7 108.0
C8 C7 C5 122.24(15)
C8 C7 C6 120.38(17)
C8 C7 H7 108.0
C7 C8 H8A 108.4
C7 C8 H8B 108.4
C7 C8 C9 115.44(16)
H8A C8 H8B 107.5
C9 C8 H8A 108.4
C9 C8 H8B 108.4
C10 C9 C8 113.87(16)
C10 C9 H9A 108.8
C10 C9 H9B 108.8
C8 C9 H9A 108.8
C8 C9 H9B 108.8
H9A C9 H9B 107.7
C3 C17 H17A 109.5
C3 C17 H17B 109.5
C3 C17 H17C 109.5
H17A C17 H17B 109.5
H17A C17 H17C 109.5
H17B C17 H17C 109.5
C12 C16 H16A 109.5
C12 C16 H16B 109.5
C12 C16 H16C 109.5
H16A C16 H16B 109.5
H16A C16 H16C 109.5
H16B C16 H16C 109.5

loop_
_geom_bond_atom_site_label_1
_geom_bond_atom_site_label_2
_geom_bond_distance
O1 C2 1.225(2)
N1 C11 1.428(2)
N1 C2 1.359(2)
N1 C5 1.466(2)
C14 H14 0.9500
C14 C13 1.377(3)
C14 C15 1.384(3)
C13 H13 0.9500
C13 C12 1.393(3)
C12 C11 1.392(2)
C12 C16 1.505(3)
C11 C10 1.404(2)
C2 C3 1.533(2)
C3 C18 1.532(3)
C3 C4 1.521(3)
C3 C17 1.523(3)
C18 H18A 0.9800
C18 H18B 0.9800
C18 H18C 0.9800
C15 H15 0.9500
C15 C10 1.384(3)
C10 C9 1.505(3)
C5 H5 1.0000
C5 C4 1.548(2)
C5 C7 1.548(2)
C4 H4 1.0000
C4 C6 1.554(3)
C6 H6A 0.9900
C6 H6B 0.9900
C6 C7 1.539(3)
C7 H7 1.0000
C7 C8 1.521(3)
C8 H8A 0.9900
C8 H8B 0.9900
C8 C9 1.535(3)
C9 H9A 0.9900
C9 H9B 0.9900
C17 H17A 0.9800
C17 H17B 0.9800
C17 H17C 0.9800
C16 H16A 0.9800
C16 H16B 0.9800
C16 H16C 0.9800
